data_7158499
loop_
_publ_author_name
'Larnaud, Florent'
'Calata, Charl\`ene'
'Prunier, Ana\"is'
'Le Guen, Clothilde'
'Legay, R\'emi'
'Pfund, Emmanuel'
'Lequeux, Thierry'

_publ_section_title
;
 Convergent access to mono-fluoroalkene-based peptidomimetics.
;
_journal_issue 6
_journal_name_full 'Organic &amp; biomolecular chemistry'
_journal_page_first 1205
_journal_page_last 1218
_journal_paper_doi 10.1039/d1ob02441h
_journal_volume 20
_journal_year 2022
_chemical_formula_moiety 'C17 H18 F N O4'
_chemical_formula_sum 'C17 H18 F N O4'
_chemical_formula_weight 319.32
_chemical_name_systematic
;
(Z)-4-fluoro-2-isobutyl-5-phtalimidopent-3-en-1-oic acid
;
_space_group_crystal_system orthorhombic
_space_group_IT_number 29
_space_group_name_Hall 'P 2c -2ac'
_space_group_name_H-M_alt 'P c a 21'
_atom_sites_solution_hydrogens mixed
_audit_creation_method SHELXL-2018/3
_audit_update_record
;
2021-10-07 deposited with the CCDC.	2022-01-17 downloaded from the CCDC.
;
_cell_angle_alpha 90
_cell_angle_beta 90
_cell_angle_gamma 90
_cell_formula_units_Z 4
_cell_length_a 31.87(3)
_cell_length_b 5.876(8)
_cell_length_c 8.328(8)
_cell_measurement_reflns_used 8287
_cell_measurement_temperature 150(2)
_cell_measurement_theta_max 27.50
_cell_measurement_theta_min 2.76
_cell_volume 1560(3)
_computing_cell_refinement 'Bruker SAINT'
_computing_data_collection 'Bruker APEX3'
_computing_data_reduction 'Bruker SAINT'
_computing_molecular_graphics 'Bruker SHELXTL'
_computing_publication_material 'Bruker SHELXTL'
_computing_structure_refinement 'SHELXL-2018/3 (Sheldrick, 2018)'
_computing_structure_solution 'SHELXT 2018/2 (Sheldrick, 2018)'
_diffrn_ambient_temperature 150(2)
_diffrn_measured_fraction_theta_full 0.968
_diffrn_measured_fraction_theta_max 0.954
_diffrn_measurement_device_type 'Bruker D8 QUEST'
_diffrn_measurement_method '\f and \w scans'
_diffrn_radiation_type MoK\a
_diffrn_radiation_wavelength 0.71073
_diffrn_reflns_av_R_equivalents 0.0365
_diffrn_reflns_av_unetI/netI 0.0375
_diffrn_reflns_Laue_measured_fraction_full 0.968
_diffrn_reflns_Laue_measured_fraction_max 0.954
_diffrn_reflns_limit_h_max 39
_diffrn_reflns_limit_h_min -41
_diffrn_reflns_limit_k_max 7
_diffrn_reflns_limit_k_min -7
_diffrn_reflns_limit_l_max 10
_diffrn_reflns_limit_l_min -10
_diffrn_reflns_number 13152
_diffrn_reflns_point_group_measured_fraction_full 0.942
_diffrn_reflns_point_group_measured_fraction_max 0.915
_diffrn_reflns_theta_full 25.242
_diffrn_reflns_theta_max 27.585
_diffrn_reflns_theta_min 2.760
_exptl_absorpt_coefficient_mu 0.105
_exptl_absorpt_correction_type multi-scan
_exptl_absorpt_process_details 'Sadabs 2016/2'
_exptl_crystal_colour colourless
_exptl_crystal_density_diffrn 1.360
_exptl_crystal_description plate
_exptl_crystal_F_000 672
_exptl_crystal_size_max 0.16
_exptl_crystal_size_mid 0.12
_exptl_crystal_size_min 0.01
_exptl_transmission_factor_max 0.7456
_exptl_transmission_factor_min 0.6028
_refine_diff_density_max 0.255
_refine_diff_density_min -0.129
_refine_diff_density_rms 0.032
_refine_ls_abs_structure_details
;
 Flack x determined using 1223 quotients [(I+)-(I-)]/[(I+)+(I-)]
 (Parsons, Flack and Wagner, Acta Cryst. B69 (2013) 249-259).
;
_refine_ls_abs_structure_Flack -0.5(3)
_refine_ls_extinction_method none
_refine_ls_goodness_of_fit_ref 1.037
_refine_ls_hydrogen_treatment mixed
_refine_ls_matrix_type full
_refine_ls_number_parameters 214
_refine_ls_number_reflns 3316
_refine_ls_number_restraints 1
_refine_ls_restrained_S_all 1.037
_refine_ls_R_factor_all 0.0358
_refine_ls_R_factor_gt 0.0323
_refine_ls_shift/su_max 0.000
_refine_ls_shift/su_mean 0.000
_refine_ls_structure_factor_coef Fsqd
_refine_ls_weighting_details 'w=1/[\s^2^(Fo^2^)+(0.0394P)^2^+0.2269P] where P=(Fo^2^+2Fc^2^)/3'
_refine_ls_weighting_scheme calc
_refine_ls_wR_factor_gt 0.0767
_refine_ls_wR_factor_ref 0.0781
_reflns_Friedel_coverage 0.794
_reflns_Friedel_fraction_full 0.911
_reflns_Friedel_fraction_max 0.871
_reflns_number_gt 3079
_reflns_number_total 3316
_reflns_threshold_expression 'I > 2\s(I)'
_cod_data_source_file d1ob02441h2.cif
_cod_data_source_block larnaud5_0m_a
_cod_depositor_comments 'Adding full bibliography for 7158499.cif.'
_cod_database_code 7158499
_shelx_shelxl_version_number 2018/3
_shelx_space_group_comment
;
The symmetry employed for this shelxl refinement is uniquely defined
by the following loop, which should always be used as a source of
symmetry information in preference to the above space-group names.
They are only intended as comments.
;

loop_
_space_group_symop_operation_xyz
'x, y, z'
'-x, -y, z+1/2'
'x+1/2, -y, z'
'-x+1/2, y, z+1/2'

loop_
_atom_site_label
_atom_site_type_symbol
_atom_site_fract_x
_atom_site_fract_y
_atom_site_fract_z
_atom_site_U_iso_or_equiv
_atom_site_adp_type
_atom_site_occupancy
_atom_site_site_symmetry_order
_atom_site_calc_flag
_atom_site_refinement_flags_posn
_atom_site_refinement_flags_adp
_atom_site_refinement_flags_occupancy
_atom_site_disorder_assembly
_atom_site_disorder_group
F1 F 0.39703(4) 0.4120(2) 0.52810(17) 0.0317(3) Uani 1 1 d . . . . .
O2 O 0.30210(4) 0.8757(3) 0.6447(2) 0.0332(4) Uani 1 1 d . . . . .
O4 O 0.38594(5) 1.0825(3) 0.1876(2) 0.0339(4) Uani 1 1 d . . . . .
O1 O 0.35071(4) 0.2504(2) 0.9102(2) 0.0313(4) Uani 1 1 d . . . . .
O3 O 0.36941(5) 0.7417(3) 0.0889(2) 0.0370(4) Uani 1 1 d . . . . .
N1 N 0.33632(4) 0.5722(3) 0.7627(2) 0.0218(4) Uani 1 1 d . . . . .
C8 C 0.30083(5) 0.6960(3) 0.7142(2) 0.0225(4) Uani 1 1 d . . . . .
C6 C 0.26414(6) 0.5607(3) 0.7684(3) 0.0217(4) Uani 1 1 d . . . . .
C5 C 0.22175(6) 0.5994(3) 0.7466(3) 0.0257(4) Uani 1 1 d . . . . .
H5 H 0.211806 0.729774 0.690883 0.031 Uiso 1 1 calc R U . . .
C1 C 0.27894(6) 0.3705(3) 0.8497(2) 0.0214(4) Uani 1 1 d . . . . .
C10 C 0.39379(6) 0.6361(3) 0.5725(3) 0.0224(4) Uani 1 1 d . . . . .
C14 C 0.46352(5) 0.8666(3) 0.2763(3) 0.0207(4) Uani 1 1 d . . . . .
H14A H 0.471879 0.840895 0.163216 0.025 Uiso 1 1 calc R U . . .
H14B H 0.461308 1.033044 0.292582 0.025 Uiso 1 1 calc R U . . .
C9 C 0.37889(5) 0.6601(4) 0.7410(2) 0.0242(4) Uani 1 1 d . . . . .
H9A H 0.398216 0.577042 0.813296 0.029 Uiso 1 1 calc R U . . .
H9B H 0.379521 0.822855 0.771664 0.029 Uiso 1 1 calc R U . . .
C7 C 0.32566(6) 0.3798(3) 0.8495(2) 0.0223(4) Uani 1 1 d . . . . .
C2 C 0.25181(7) 0.2117(3) 0.9138(3) 0.0272(4) Uani 1 1 d . . . . .
H2 H 0.261838 0.082484 0.970611 0.033 Uiso 1 1 calc R U . . .
C11 C 0.40375(5) 0.7984(3) 0.4710(2) 0.0198(4) Uani 1 1 d . . . . .
H11 H 0.400670 0.951268 0.506128 0.024 Uiso 1 1 calc R U . . .
C15 C 0.49823(5) 0.7754(3) 0.3852(3) 0.0218(4) Uani 1 1 d . . . . .
H15 H 0.491159 0.815741 0.498698 0.026 Uiso 1 1 calc R U . . .
C12 C 0.41973(5) 0.7600(3) 0.3027(2) 0.0196(4) Uani 1 1 d . . . . .
H12 H 0.422015 0.592208 0.284565 0.024 Uiso 1 1 calc R U . . .
C17 C 0.50310(7) 0.5179(4) 0.3743(3) 0.0311(5) Uani 1 1 d . . . . .
H17A H 0.477497 0.444332 0.413620 0.047 Uiso 1 1 calc R U . . .
H17B H 0.527016 0.469610 0.439877 0.047 Uiso 1 1 calc R U . . .
H17C H 0.507914 0.474205 0.262196 0.047 Uiso 1 1 calc R U . . .
C4 C 0.19442(6) 0.4392(4) 0.8098(3) 0.0288(5) Uani 1 1 d . . . . .
H4 H 0.165051 0.459740 0.796797 0.035 Uiso 1 1 calc R U . . .
C13 C 0.38891(6) 0.8557(4) 0.1815(2) 0.0228(4) Uani 1 1 d . . . . .
C3 C 0.20907(6) 0.2493(4) 0.8915(3) 0.0299(5) Uani 1 1 d . . . . .
H3 H 0.189500 0.142686 0.933234 0.036 Uiso 1 1 calc R U . . .
C16 C 0.53975(6) 0.8908(4) 0.3415(3) 0.0301(5) Uani 1 1 d . . . . .
H16A H 0.547467 0.850580 0.231179 0.045 Uiso 1 1 calc R U . . .
H16B H 0.561761 0.839339 0.415217 0.045 Uiso 1 1 calc R U . . .
H16C H 0.536602 1.056211 0.350114 0.045 Uiso 1 1 calc R U . . .
H1 H 0.3686(13) 1.127(7) 0.105(7) 0.098(13) Uiso 1 1 d . . . . .

loop_
_atom_site_aniso_label
_atom_site_aniso_U_11
_atom_site_aniso_U_22
_atom_site_aniso_U_33
_atom_site_aniso_U_23
_atom_site_aniso_U_13
_atom_site_aniso_U_12
F1 0.0386(7) 0.0245(6) 0.0321(7) 0.0059(5) 0.0053(6) 0.0008(5)
O2 0.0296(7) 0.0296(8) 0.0403(10) 0.0171(7) 0.0012(7) -0.0006(6)
O4 0.0388(8) 0.0331(8) 0.0297(9) 0.0021(7) -0.0120(7) 0.0111(6)
O1 0.0259(6) 0.0356(8) 0.0323(9) 0.0132(7) -0.0045(7) 0.0057(6)
O3 0.0391(8) 0.0443(9) 0.0276(8) 0.0053(7) -0.0111(7) -0.0132(7)
N1 0.0171(7) 0.0284(8) 0.0201(8) 0.0085(7) -0.0007(6) -0.0004(6)
C8 0.0222(9) 0.0246(10) 0.0208(10) 0.0051(8) 0.0001(8) 0.0012(7)
C6 0.0230(8) 0.0224(9) 0.0197(9) 0.0037(8) 0.0029(8) 0.0008(7)
C5 0.0221(8) 0.0250(9) 0.0301(11) 0.0060(9) 0.0023(8) 0.0043(7)
C1 0.0217(8) 0.0239(9) 0.0186(10) 0.0033(8) 0.0007(7) 0.0011(7)
C10 0.0175(8) 0.0267(10) 0.0228(10) 0.0020(8) -0.0023(7) -0.0001(7)
C14 0.0202(8) 0.0218(9) 0.0201(9) 0.0021(8) 0.0029(7) 0.0004(6)
C9 0.0184(8) 0.0343(11) 0.0197(10) 0.0067(8) -0.0019(8) -0.0034(7)
C7 0.0220(8) 0.0282(10) 0.0167(9) 0.0047(8) -0.0002(7) 0.0024(7)
C2 0.0286(9) 0.0255(9) 0.0277(11) 0.0088(9) 0.0003(9) -0.0003(8)
C11 0.0182(8) 0.0233(9) 0.0180(9) 0.0005(8) -0.0023(7) -0.0010(7)
C15 0.0208(8) 0.0237(9) 0.0208(9) -0.0007(8) 0.0009(8) 0.0021(7)
C12 0.0209(8) 0.0211(8) 0.0168(9) 0.0018(7) -0.0004(7) -0.0003(7)
C17 0.0314(9) 0.0244(10) 0.0375(13) 0.0058(10) 0.0001(10) 0.0063(8)
C4 0.0187(8) 0.0338(11) 0.0338(12) 0.0038(10) 0.0028(8) 0.0008(7)
C13 0.0187(8) 0.0331(10) 0.0167(9) 0.0042(9) 0.0018(7) -0.0027(7)
C3 0.0273(9) 0.0317(11) 0.0307(12) 0.0087(9) 0.0040(9) -0.0050(8)
C16 0.0199(9) 0.0330(10) 0.0375(12) -0.0006(10) -0.0009(8) 0.0009(8)

loop_
_atom_type_symbol
_atom_type_description
_atom_type_scat_dispersion_real
_atom_type_scat_dispersion_imag
_atom_type_scat_source
C C 0.0033 0.0016 'International Tables Vol C Tables 4.2.6.8 and 6.1.1.4'
H H 0.0000 0.0000 'International Tables Vol C Tables 4.2.6.8 and 6.1.1.4'
F F 0.0171 0.0103 'International Tables Vol C Tables 4.2.6.8 and 6.1.1.4'
N N 0.0061 0.0033 'International Tables Vol C Tables 4.2.6.8 and 6.1.1.4'
O O 0.0106 0.0060 'International Tables Vol C Tables 4.2.6.8 and 6.1.1.4'

loop_
_geom_angle_atom_site_label_1
_geom_angle_atom_site_label_2
_geom_angle_atom_site_label_3
_geom_angle
_geom_angle_site_symmetry_1
_geom_angle_site_symmetry_3
_geom_angle_publ_flag
C7 N1 C8 112.05(16) . . ?
C7 N1 C9 125.47(15) . . ?
C8 N1 C9 121.93(17) . . ?
O2 C8 N1 124.41(17) . . ?
O2 C8 C6 129.93(17) . . ?
N1 C8 C6 105.66(18) . . ?
C5 C6 C1 121.92(17) . . ?
C5 C6 C8 129.94(19) . . ?
C1 C6 C8 108.14(17) . . ?
C6 C5 C4 116.90(19) . . ?
C2 C1 C6 121.31(18) . . ?
C2 C1 C7 130.66(18) . . ?
C6 C1 C7 108.03(16) . . ?
C11 C10 F1 120.3(2) . . ?
C11 C10 C9 128.0(2) . . ?
F1 C10 C9 111.67(17) . . ?
C15 C14 C12 115.29(17) . . ?
N1 C9 C10 112.27(16) . . ?
O1 C7 N1 124.61(18) . . ?
O1 C7 C1 129.39(18) . . ?
N1 C7 C1 106.00(15) . . ?
C1 C2 C3 117.01(19) . . ?
C10 C11 C12 124.8(2) . . ?
C17 C15 C14 112.72(17) . . ?
C17 C15 C16 109.72(16) . . ?
C14 C15 C16 109.24(18) . . ?
C11 C12 C13 110.15(16) . . ?
C11 C12 C14 112.12(16) . . ?
C13 C12 C14 109.86(17) . . ?
C5 C4 C3 121.38(19) . . ?
O3 C13 O4 123.11(19) . . ?
O3 C13 C12 123.9(2) . . ?
O4 C13 C12 112.95(17) . . ?
C4 C3 C2 121.48(19) . . ?

loop_
_geom_bond_atom_site_label_1
_geom_bond_atom_site_label_2
_geom_bond_distance
_geom_bond_site_symmetry_2
_geom_bond_publ_flag
F1 C10 1.372(3) . ?
O2 C8 1.205(3) . ?
O4 C13 1.337(3) . ?
O1 C7 1.213(2) . ?
O3 C13 1.196(3) . ?
N1 C7 1.384(3) . ?
N1 C8 1.404(3) . ?
N1 C9 1.463(3) . ?
C8 C6 1.484(3) . ?
C6 C5 1.382(3) . ?
C6 C1 1.389(3) . ?
C5 C4 1.387(3) . ?
C1 C2 1.380(3) . ?
C1 C7 1.490(3) . ?
C10 C11 1.313(3) . ?
C10 C9 1.488(3) . ?
C14 C15 1.528(3) . ?
C14 C12 1.546(3) . ?
C2 C3 1.393(3) . ?
C11 C12 1.508(3) . ?
C15 C17 1.524(3) . ?
C15 C16 1.531(3) . ?
C12 C13 1.517(3) . ?
C4 C3 1.388(3) . ?
